data_7112619
loop_
_publ_author_name
'Xin Ming Wang'
'Rui Qing Fan'
'Liang Sheng Qiang'
'Wei Qi Li'
'Ping Wang'
'Hui Jie Zhang'
'Yu Lin Yang'

_publ_section_title
;
 Tunable luminescence from rare 2D Ga(III)/In(III) coordination polymers
 coexisting with three different conjugated system aromatic ligands
;
_journal_name_full Chem.Commun.
_journal_page_first 5023
_journal_paper_doi 10.1039/C3CC48867E
_journal_volume 50
_journal_year 2014
_chemical_formula_sum 'C30 H19 Ga N2 O6.5'
_chemical_formula_weight 581.19
_chemical_name_systematic
; 
 ? 
;
_space_group_IT_number 15
_symmetry_cell_setting monoclinic
_symmetry_space_group_name_Hall '-C 2yc'
_symmetry_space_group_name_H-M 'C 1 2/c 1'
_atom_sites_solution_hydrogens geom
_atom_sites_solution_primary direct
_atom_sites_solution_secondary difmap
_audit_creation_method SHELXL-97
_cell_angle_alpha 90.00
_cell_angle_beta 110.129(8)
_cell_angle_gamma 90.00
_cell_formula_units_Z 8
_cell_length_a 20.3073(13)
_cell_length_b 10.8593(4)
_cell_length_c 25.026(2)
_cell_measurement_reflns_used 11515
_cell_measurement_temperature 293(2)
_cell_measurement_theta_max 29.11
_cell_measurement_theta_min 2.99
_cell_volume 5181.7(6)
_computing_cell_refinement 'Bruker SMART'
_computing_data_collection 'Bruker SMART'
_computing_data_reduction 'Bruker SAINT'
_computing_molecular_graphics SHELXP-97
_computing_publication_material SHELXTL
_computing_structure_refinement 'SHELXL-97 (Sheldrick, 1997)'
_computing_structure_solution 'SHELXS-97 (Sheldrick, 1997)'
_diffrn_ambient_temperature 293(2)
_diffrn_measured_fraction_theta_full 0.996
_diffrn_measured_fraction_theta_max 0.859
_diffrn_measurement_method 'phi and omega scans'
_diffrn_radiation_monochromator graphite
_diffrn_radiation_source 'fine-focus sealed tube'
_diffrn_radiation_type MoK\a
_diffrn_radiation_wavelength 0.71073
_diffrn_reflns_av_R_equivalents 0.0378
_diffrn_reflns_av_sigmaI/netI 0.0665
_diffrn_reflns_limit_h_max 27
_diffrn_reflns_limit_h_min -18
_diffrn_reflns_limit_k_max 10
_diffrn_reflns_limit_k_min -14
_diffrn_reflns_limit_l_max 30
_diffrn_reflns_limit_l_min -34
_diffrn_reflns_number 11515
_diffrn_reflns_theta_full 25.00
_diffrn_reflns_theta_max 29.11
_diffrn_reflns_theta_min 2.99
_diffrn_standards_decay_% 0
_diffrn_standards_interval_count 0
_diffrn_standards_interval_time 0
_diffrn_standards_number 0
_exptl_absorpt_coefficient_mu 1.113
_exptl_absorpt_correction_T_max 0.9362
_exptl_absorpt_correction_T_min 0.8007
_exptl_absorpt_correction_type multi-scan
_exptl_absorpt_process_details SADABS
_exptl_crystal_colour colorless
_exptl_crystal_density_diffrn 1.490
_exptl_crystal_density_method 'not measured'
_exptl_crystal_description block
_exptl_crystal_F_000 2368
_exptl_crystal_size_max 0.21
_exptl_crystal_size_mid 0.09
_exptl_crystal_size_min 0.06
_refine_diff_density_max 2.038
_refine_diff_density_min -0.932
_refine_diff_density_rms 0.161
_refine_ls_extinction_coef 0.0032(6)
_refine_ls_extinction_expression Fc^*^=kFc[1+0.001xFc^2^\l^3^/sin(2\q)]^-1/4^
_refine_ls_extinction_method SHELXL
_refine_ls_goodness_of_fit_ref 1.062
_refine_ls_hydrogen_treatment constr
_refine_ls_matrix_type full
_refine_ls_number_parameters 358
_refine_ls_number_reflns 5989
_refine_ls_number_restraints 0
_refine_ls_restrained_S_all 1.062
_refine_ls_R_factor_all 0.1214
_refine_ls_R_factor_gt 0.0844
_refine_ls_shift/su_max 0.000
_refine_ls_shift/su_mean 0.000
_refine_ls_structure_factor_coef Fsqd
_refine_ls_weighting_details 'calc w=1/[\s^2^(Fo^2^)+(0.1536P)^2^+26.9562P] where P=(Fo^2^+2Fc^2^)/3'
_refine_ls_weighting_scheme calc
_refine_ls_wR_factor_gt 0.2374
_refine_ls_wR_factor_ref 0.2698
_reflns_number_gt 4138
_reflns_number_total 5989
_reflns_threshold_expression >2sigma(I)
_cod_duplicate_entry 7112272
_cod_data_source_file c3cc48867e2.cif
_cod_data_source_block w
_cod_original_sg_symbol_H-M 'C2/c  '
_cod_original_formula_sum 'C30 H19 Ga N2 O6.50'
_cod_database_code 7112619

loop_
_symmetry_equiv_pos_as_xyz
'x, y, z'
'-x, y, -z+1/2'
'x+1/2, y+1/2, z'
'-x+1/2, y+1/2, -z+1/2'
'-x, -y, -z'
'x, -y, z-1/2'
'-x+1/2, -y+1/2, -z'
'x+1/2, -y+1/2, z-1/2'

loop_
_atom_site_label
_atom_site_type_symbol
_atom_site_fract_x
_atom_site_fract_y
_atom_site_fract_z
_atom_site_U_iso_or_equiv
_atom_site_adp_type
_atom_site_occupancy
_atom_site_symmetry_multiplicity
_atom_site_calc_flag
_atom_site_refinement_flags
Ga1 Ga 0.14770(3) 0.12510(5) 0.13681(2) 0.0257(3) Uani 1 1 d .
O1 O 0.1996(4) -0.0516(6) 0.1747(3) 0.0814(19) Uani 1 1 d .
O2 O 0.0880(4) -0.0589(7) 0.1257(3) 0.0833(19) Uani 1 1 d .
O3 O 0.1918(5) 0.2049(7) 0.2204(3) 0.092(2) Uani 1 1 d .
O4 O 0.0930(5) 0.1242(10) 0.2169(4) 0.125(4) Uani 1 1 d .
O5 O 0.1341(4) 0.3214(7) 0.1045(3) 0.0780(18) Uani 1 1 d .
O6 O 0.0390(4) 0.2045(6) 0.0797(3) 0.0822(19) Uani 1 1 d .
N1 N 0.2576(4) 0.1674(7) 0.1336(3) 0.0670(19) Uani 1 1 d .
N2 N 0.1508(4) 0.0665(8) 0.0489(3) 0.071(2) Uani 1 1 d .
C1 C 0.2018(5) -0.3197(8) 0.1731(4) 0.064(2) Uani 1 1 d .
C2 C 0.1448(5) -0.2440(7) 0.1665(4) 0.059(2) Uani 1 1 d .
C3 C 0.0860(5) -0.2910(9) 0.1775(4) 0.073(2) Uani 1 1 d .
H3A H 0.0476 -0.2394 0.1717 0.088 Uiso 1 1 calc R
C4 C 0.0822(6) -0.4088(9) 0.1964(5) 0.084(3) Uani 1 1 d .
H4A H 0.0434 -0.4369 0.2044 0.101 Uiso 1 1 calc R
C5 C 0.1421(8) -0.4857(10) 0.2029(5) 0.104(4) Uani 1 1 d .
H5A H 0.1420 -0.5661 0.2157 0.124 Uiso 1 1 calc R
C6 C 0.1998(6) -0.4441(8) 0.1908(4) 0.075(3) Uani 1 1 d .
H6A H 0.2371 -0.4969 0.1942 0.091 Uiso 1 1 calc R
C7 C 0.2628(5) -0.2790(8) 0.1571(4) 0.066(2) Uani 1 1 d .
C8 C 0.3325(5) -0.2879(8) 0.1941(4) 0.068(2) Uani 1 1 d .
C9 C 0.3859(7) -0.2560(12) 0.1753(5) 0.095(3) Uani 1 1 d .
H9A H 0.4320 -0.2584 0.2003 0.114 Uiso 1 1 calc R
C10 C 0.3715(9) -0.2196(14) 0.1183(7) 0.120(5) Uani 1 1 d .
H10A H 0.4083 -0.2067 0.1048 0.144 Uiso 1 1 calc R
C11 C 0.3044(8) -0.2032(12) 0.0832(5) 0.094(3) Uani 1 1 d .
H11A H 0.2947 -0.1680 0.0474 0.113 Uiso 1 1 calc R
C12 C 0.2515(7) -0.2394(11) 0.1015(4) 0.087(3) Uani 1 1 d .
H12A H 0.2058 -0.2378 0.0758 0.105 Uiso 1 1 calc R
C13 C 0.1439(5) -0.1157(9) 0.1541(4) 0.065(2) Uani 1 1 d .
C14 C 0.1489(6) 0.1755(10) 0.2455(4) 0.077(3) Uani 1 1 d .
C15 C 0.3122(5) 0.2210(12) 0.1748(4) 0.088(3) Uani 1 1 d .
H15A H 0.3053 0.2402 0.2087 0.105 Uiso 1 1 calc R
C16 C 0.3750(7) 0.2491(17) 0.1715(5) 0.126(6) Uani 1 1 d .
H16A H 0.4087 0.2912 0.2006 0.151 Uiso 1 1 calc R
C17 C 0.3872(7) 0.2128(18) 0.1231(8) 0.149(8) Uani 1 1 d .
H17A H 0.4314 0.2242 0.1206 0.179 Uiso 1 1 calc R
C18 C 0.3316(6) 0.1561(12) 0.0751(5) 0.090(3) Uani 1 1 d .
C19 C 0.2682(5) 0.1365(8) 0.0834(4) 0.068(2) Uani 1 1 d .
C20 C 0.3382(9) 0.1189(14) 0.0227(7) 0.117(5) Uani 1 1 d .
H20A H 0.3816 0.1232 0.0181 0.140 Uiso 1 1 calc R
C21 C 0.2813(9) 0.0767(16) -0.0210(7) 0.118(5) Uani 1 1 d .
H21A H 0.2853 0.0626 -0.0565 0.142 Uiso 1 1 calc R
C22 C 0.2187(6) 0.0548(10) -0.0135(5) 0.081(3) Uani 1 1 d .
C23 C 0.1603(8) 0.0066(11) -0.0556(5) 0.104(4) Uani 1 1 d .
H23A H 0.1632 -0.0148 -0.0907 0.124 Uiso 1 1 calc R
C24 C 0.0979(7) -0.0099(12) -0.0457(5) 0.098(4) Uani 1 1 d .
H24A H 0.0583 -0.0424 -0.0733 0.117 Uiso 1 1 calc R
C25 C 0.0976(6) 0.0237(12) 0.0060(5) 0.096(4) Uani 1 1 d .
H25A H 0.0552 0.0157 0.0122 0.115 Uiso 1 1 calc R
C26 C 0.2111(5) 0.0841(9) 0.0397(4) 0.067(2) Uani 1 1 d .
C27 C 0.0309(5) 0.4077(8) 0.0381(3) 0.057(2) Uani 1 1 d .
C28 C -0.0288(5) 0.3833(8) -0.0075(4) 0.064(2) Uani 1 1 d .
H28A H -0.0486 0.3051 -0.0123 0.077 Uiso 1 1 calc R
C29 C -0.0594(5) 0.4766(8) -0.0464(4) 0.065(2) Uani 1 1 d .
H29A H -0.0991 0.4603 -0.0779 0.078 Uiso 1 1 calc R
C30 C 0.0700(5) 0.3038(9) 0.0753(4) 0.068(2) Uani 1 1 d .
OW1 O 0.0000 -0.0473(16) 0.2500 0.282(16) Uani 1 2 d S
HW1A H 0.0299 -0.0247 0.2815 0.423 Uiso 0.50 1 d PR
HW1B H -0.0134 0.0148 0.2283 0.423 Uiso 0.50 1 d PR

loop_
_atom_site_aniso_label
_atom_site_aniso_U_11
_atom_site_aniso_U_22
_atom_site_aniso_U_33
_atom_site_aniso_U_23
_atom_site_aniso_U_13
_atom_site_aniso_U_12
Ga1 0.0232(3) 0.0210(3) 0.0299(4) 0.0061(2) 0.0050(2) 0.0033(2)
O1 0.073(4) 0.062(4) 0.096(5) 0.014(4) 0.013(4) 0.000(3)
O2 0.072(4) 0.081(5) 0.089(5) 0.020(4) 0.018(4) 0.009(4)
O3 0.124(6) 0.082(5) 0.072(4) 0.012(4) 0.035(4) 0.017(5)
O4 0.087(6) 0.152(10) 0.114(7) -0.044(6) 0.009(5) -0.030(6)
O5 0.073(4) 0.082(4) 0.064(4) 0.015(3) 0.005(3) 0.017(4)
O6 0.088(5) 0.059(4) 0.096(5) 0.017(3) 0.026(4) 0.005(4)
N1 0.063(4) 0.067(4) 0.067(4) 0.012(4) 0.017(4) 0.004(4)
N2 0.060(5) 0.076(5) 0.078(5) 0.001(4) 0.025(4) -0.009(4)
C1 0.067(5) 0.054(5) 0.063(5) 0.000(4) 0.013(4) -0.006(4)
C2 0.063(5) 0.047(4) 0.061(5) -0.002(4) 0.014(4) 0.000(4)
C3 0.070(6) 0.065(6) 0.076(6) 0.002(5) 0.013(5) 0.000(5)
C4 0.090(8) 0.051(5) 0.107(8) 0.002(5) 0.028(6) -0.009(5)
C5 0.141(12) 0.061(6) 0.096(8) 0.007(6) 0.024(8) -0.034(7)
C6 0.095(7) 0.043(5) 0.081(6) 0.002(4) 0.021(5) -0.002(5)
C7 0.080(6) 0.051(5) 0.061(5) -0.001(4) 0.018(5) 0.010(4)
C8 0.077(6) 0.059(5) 0.067(5) -0.004(4) 0.022(5) 0.001(5)
C9 0.089(8) 0.106(9) 0.095(8) 0.018(7) 0.038(7) 0.000(7)
C10 0.120(12) 0.137(13) 0.122(12) 0.024(10) 0.066(10) 0.008(10)
C11 0.117(10) 0.103(9) 0.071(7) 0.021(6) 0.042(7) 0.012(8)
C12 0.103(8) 0.091(8) 0.061(6) 0.018(5) 0.019(6) 0.019(6)
C13 0.056(5) 0.067(6) 0.062(5) 0.009(4) 0.008(4) -0.005(4)
C14 0.083(7) 0.074(6) 0.069(6) 0.006(5) 0.020(5) 0.004(6)
C15 0.067(6) 0.119(9) 0.067(6) 0.013(6) 0.010(5) -0.021(6)
C16 0.077(8) 0.218(18) 0.074(8) 0.029(9) 0.016(6) -0.043(9)
C17 0.070(8) 0.201(18) 0.160(15) 0.080(14) 0.020(9) -0.041(10)
C18 0.070(7) 0.106(8) 0.103(8) 0.015(7) 0.043(6) -0.007(6)
C19 0.068(6) 0.064(5) 0.075(6) 0.018(4) 0.028(5) 0.010(4)
C20 0.112(11) 0.139(13) 0.129(12) 0.004(9) 0.080(11) 0.000(9)
C21 0.125(12) 0.154(13) 0.097(10) -0.012(9) 0.063(9) -0.006(11)
C22 0.098(8) 0.077(7) 0.087(7) 0.009(6) 0.055(7) 0.007(6)
C23 0.153(13) 0.089(8) 0.063(6) -0.008(6) 0.029(7) -0.016(8)
C24 0.101(9) 0.117(10) 0.078(7) -0.026(7) 0.034(7) -0.016(8)
C25 0.076(7) 0.118(10) 0.091(8) -0.026(7) 0.026(6) -0.030(7)
C26 0.068(6) 0.061(5) 0.072(6) 0.007(4) 0.023(5) 0.003(5)
C27 0.069(5) 0.055(4) 0.044(4) 0.009(3) 0.016(4) 0.008(4)
C28 0.073(6) 0.054(5) 0.060(5) 0.007(4) 0.015(4) 0.001(4)
C29 0.067(5) 0.062(5) 0.056(5) 0.008(4) 0.007(4) 0.001(4)
C30 0.078(6) 0.059(5) 0.067(5) 0.013(4) 0.025(5) 0.011(5)
OW1 0.144(16) 0.098(12) 0.63(5) 0.000 0.17(2) 0.000

loop_
_atom_type_symbol
_atom_type_description
_atom_type_scat_dispersion_real
_atom_type_scat_dispersion_imag
_atom_type_scat_source
C C 0.0033 0.0016 'International Tables Vol C Tables 4.2.6.8 and 6.1.1.4'
H H 0.0000 0.0000 'International Tables Vol C Tables 4.2.6.8 and 6.1.1.4'
N N 0.0061 0.0033 'International Tables Vol C Tables 4.2.6.8 and 6.1.1.4'
O O 0.0106 0.0060 'International Tables Vol C Tables 4.2.6.8 and 6.1.1.4'
Ga Ga 0.2307 1.6083 'International Tables Vol C Tables 4.2.6.8 and 6.1.1.4'

loop_
_geom_angle_atom_site_label_1
_geom_angle_atom_site_label_2
_geom_angle_atom_site_label_3
_geom_angle
_geom_angle_site_symmetry_1
_geom_angle_site_symmetry_3
O3 Ga1 O1 87.5(3) . .
O3 Ga1 O5 85.8(3) . .
O1 Ga1 O5 160.3(3) . .
O3 Ga1 O2 119.5(3) . .
O1 Ga1 O2 57.2(3) . .
O5 Ga1 O2 141.2(2) . .
O3 Ga1 N1 82.5(3) . .
O1 Ga1 N1 82.3(3) . .
O5 Ga1 N1 78.5(3) . .
O2 Ga1 N1 130.1(3) . .
O3 Ga1 N2 153.7(3) . .
O1 Ga1 N2 90.2(3) . .
O5 Ga1 N2 87.6(3) . .
O2 Ga1 N2 80.3(3) . .
N1 Ga1 N2 71.2(3) . .
O3 Ga1 O6 115.7(3) . .
O1 Ga1 O6 141.4(2) . .
O5 Ga1 O6 57.4(2) . .
O2 Ga1 O6 84.2(2) . .
N1 Ga1 O6 128.7(3) . .
N2 Ga1 O6 81.3(3) . .
C13 O1 Ga1 94.3(6) . .
C13 O2 Ga1 91.2(6) . .
C14 O3 Ga1 104.6(7) . .
C30 O5 Ga1 92.2(6) . .
C30 O6 Ga1 88.6(6) . .
C15 N1 C19 116.8(9) . .
C15 N1 Ga1 127.3(7) . .
C19 N1 Ga1 115.9(6) . .
C25 N2 C26 116.9(9) . .
C25 N2 Ga1 126.2(7) . .
C26 N2 Ga1 116.9(6) . .
C2 C1 C6 119.2(9) . .
C2 C1 C7 122.0(8) . .
C6 C1 C7 118.6(9) . .
C1 C2 C3 119.5(8) . .
C1 C2 C13 123.7(9) . .
C3 C2 C13 116.6(8) . .
C4 C3 C2 123.7(10) . .
C4 C3 H3A 118.2 . .
C2 C3 H3A 118.2 . .
C3 C4 C5 115.8(11) . .
C3 C4 H4A 122.1 . .
C5 C4 H4A 122.1 . .
C6 C5 C4 122.1(10) . .
C6 C5 H5A 118.9 . .
C4 C5 H5A 118.9 . .
C5 C6 C1 119.6(10) . .
C5 C6 H6A 120.2 . .
C1 C6 H6A 120.2 . .
C12 C7 C8 117.4(10) . .
C12 C7 C1 119.4(9) . .
C8 C7 C1 123.0(8) . .
C9 C8 C7 119.8(10) . .
C9 C8 C14 117.7(10) . 4_545
C7 C8 C14 122.5(9) . 4_545
C8 C9 C10 120.4(12) . .
C8 C9 H9A 119.8 . .
C10 C9 H9A 119.8 . .
C11 C10 C9 120.3(12) . .
C11 C10 H10A 119.8 . .
C9 C10 H10A 119.8 . .
C10 C11 C12 118.5(11) . .
C10 C11 H11A 120.8 . .
C12 C11 H11A 120.8 . .
C11 C12 C7 123.0(11) . .
C11 C12 H12A 118.5 . .
C7 C12 H12A 118.5 . .
O2 C13 O1 117.2(9) . .
O2 C13 C2 122.5(8) . .
O1 C13 C2 120.1(8) . .
O4 C14 O3 117.9(11) . .
O4 C14 C8 124.7(11) . 4
O3 C14 C8 117.2(10) . 4
C16 C15 N1 126.6(11) . .
C16 C15 H15A 116.7 . .
N1 C15 H15A 116.7 . .
C15 C16 C17 116.9(13) . .
C15 C16 H16A 121.6 . .
C17 C16 H16A 121.6 . .
C16 C17 C18 121.3(12) . .
C16 C17 H17A 119.3 . .
C18 C17 H17A 119.3 . .
C19 C18 C20 118.7(12) . .
C19 C18 C17 115.6(12) . .
C20 C18 C17 125.7(13) . .
N1 C19 C18 122.6(10) . .
N1 C19 C26 117.2(9) . .
C18 C19 C26 120.2(10) . .
C21 C20 C18 120.8(13) . .
C21 C20 H20A 119.6 . .
C18 C20 H20A 119.6 . .
C20 C21 C22 121.1(13) . .
C20 C21 H21A 119.5 . .
C22 C21 H21A 119.5 . .
C21 C22 C23 123.5(12) . .
C21 C22 C26 119.6(12) . .
C23 C22 C26 117.0(10) . .
C24 C23 C22 120.6(11) . .
C24 C23 H23A 119.7 . .
C22 C23 H23A 119.7 . .
C25 C24 C23 116.3(11) . .
C25 C24 H24A 121.8 . .
C23 C24 H24A 121.8 . .
N2 C25 C24 127.3(11) . .
N2 C25 H25A 116.4 . .
C24 C25 H25A 116.4 . .
N2 C26 C19 118.8(9) . .
N2 C26 C22 121.9(10) . .
C19 C26 C22 119.3(9) . .
C29 C27 C28 120.6(8) 5_565 .
C29 C27 C30 119.3(8) 5_565 .
C28 C27 C30 119.7(8) . .
C27 C28 C29 119.6(8) . .
C27 C28 H28A 120.2 . .
C29 C28 H28A 120.2 . .
C27 C29 C28 119.8(8) 5_565 .
C27 C29 H29A 120.1 5_565 .
C28 C29 H29A 120.1 . .
O5 C30 O6 121.2(9) . .
O5 C30 C27 117.5(8) . .
O6 C30 C27 121.3(9) . .
HW1A OW1 HW1B 109.5 . .

loop_
_geom_bond_atom_site_label_1
_geom_bond_atom_site_label_2
_geom_bond_distance
_geom_bond_site_symmetry_2
Ga1 O3 2.154(8) .
Ga1 O1 2.237(6) .
Ga1 O5 2.263(7) .
Ga1 O2 2.304(7) .
Ga1 N1 2.307(8) .
Ga1 N2 2.311(8) .
Ga1 O6 2.342(7) .
O1 C13 1.276(10) .
O2 C13 1.273(10) .
O3 C14 1.278(12) .
O4 C14 1.247(13) .
O5 C30 1.269(12) .
O6 C30 1.272(11) .
N1 C15 1.357(12) .
N1 C19 1.388(12) .
N2 C25 1.317(12) .
N2 C26 1.336(12) .
C1 C2 1.383(12) .
C1 C6 1.426(13) .
C1 C7 1.493(13) .
C2 C3 1.411(13) .
C2 C13 1.427(12) .
C3 C4 1.374(13) .
C3 H3A 0.9300 .
C4 C5 1.437(17) .
C4 H4A 0.9300 .
C5 C6 1.384(16) .
C5 H5A 0.9300 .
C6 H6A 0.9300 .
C7 C12 1.399(13) .
C7 C8 1.402(13) .
C8 C9 1.366(14) .
C8 C14 1.481(14) 4_545
C9 C10 1.411(18) .
C9 H9A 0.9300 .
C10 C11 1.356(19) .
C10 H10A 0.9300 .
C11 C12 1.364(16) .
C11 H11A 0.9300 .
C12 H12A 0.9300 .
C14 C8 1.481(14) 4
C15 C16 1.341(15) .
C15 H15A 0.9300 .
C16 C17 1.37(2) .
C16 H16A 0.9300 .
C17 C18 1.47(2) .
C17 H17A 0.9300 .
C18 C19 1.388(14) .
C18 C20 1.421(19) .
C19 C26 1.412(14) .
C20 C21 1.37(2) .
C20 H20A 0.9300 .
C21 C22 1.370(17) .
C21 H21A 0.9300 .
C22 C23 1.389(16) .
C22 C26 1.426(14) .
C23 C24 1.384(17) .
C23 H23A 0.9300 .
C24 C25 1.346(15) .
C24 H24A 0.9300 .
C25 H25A 0.9300 .
C27 C29 1.369(12) 5_565
C27 C28 1.374(12) .
C27 C30 1.503(12) .
C28 C29 1.395(11) .
C28 H28A 0.9300 .
C29 C27 1.369(12) 5_565
C29 H29A 0.9300 .
OW1 HW1A 0.8500 .
OW1 HW1B 0.8500 .
